data_1514331
loop_
_publ_author_name
'Wang, Lianke'
'Shen, Yanfang'
'Zhu, Qiuju'
'Xu, Weinan'
'Yang, Mingdi'
'Zhou, Hongping'
'Wu, Jieying'
'Tian, Yupeng'

_publ_section_title
;
 Systematic Study and Imaging Application of Aggregation-Induced Emission
 of Ester-Isophorone Derivatives
;
_journal_issue 16
_journal_name_full 'The Journal of Physical Chemistry C'
_journal_page_first 8531
_journal_paper_doi 10.1021/jp412279m
_journal_volume 118
_journal_year 2014
_chemical_formula_moiety 'C23 H24 N4 O2'
_chemical_formula_sum 'C23 H24 N4 O2'
_chemical_formula_weight 388.46
_chemical_name_systematic
; 
 ? 
;
_space_group_IT_number 15
_symmetry_cell_setting monoclinic
_symmetry_space_group_name_Hall '-C 2yc'
_symmetry_space_group_name_H-M 'C 1 2/c 1'
_atom_sites_solution_hydrogens geom
_atom_sites_solution_primary direct
_atom_sites_solution_secondary difmap
_audit_creation_method SHELXL-97
_cell_angle_alpha 90.000(5)
_cell_angle_beta 98.370(5)
_cell_angle_gamma 90.000(5)
_cell_formula_units_Z 8
_cell_length_a 30.567(5)
_cell_length_b 7.925(5)
_cell_length_c 17.725(5)
_cell_measurement_reflns_used 2782
_cell_measurement_temperature 296(2)
_cell_measurement_theta_max 22.36
_cell_measurement_theta_min 2.32
_cell_volume 4248(3)
_computing_cell_refinement 'Bruker SMART'
_computing_data_collection 'Bruker SMART'
_computing_data_reduction 'Bruker SAINT'
_computing_molecular_graphics 'Bruker SHELXTL'
_computing_publication_material 'Bruker SHELXTL'
_computing_structure_refinement 'SHELXL-97 (Sheldrick, 1997)'
_computing_structure_solution 'SHELXS-97 (Sheldrick, 1990)'
_diffrn_ambient_temperature 296(2)
_diffrn_measured_fraction_theta_full 0.999
_diffrn_measured_fraction_theta_max 0.999
_diffrn_measurement_device_type 'CCD area detector'
_diffrn_measurement_method 'phi and omega scans'
_diffrn_radiation_monochromator graphite
_diffrn_radiation_source 'fine-focus sealed tube'
_diffrn_radiation_type MoK\a
_diffrn_radiation_wavelength 0.71069
_diffrn_reflns_av_R_equivalents 0.0362
_diffrn_reflns_av_sigmaI/netI 0.0321
_diffrn_reflns_limit_h_max 35
_diffrn_reflns_limit_h_min -36
_diffrn_reflns_limit_k_max 8
_diffrn_reflns_limit_k_min -9
_diffrn_reflns_limit_l_max 21
_diffrn_reflns_limit_l_min -21
_diffrn_reflns_number 14657
_diffrn_reflns_theta_full 25.00
_diffrn_reflns_theta_max 25.00
_diffrn_reflns_theta_min 1.35
_exptl_absorpt_coefficient_mu 0.080
_exptl_absorpt_correction_T_max 0.9842
_exptl_absorpt_correction_T_min 0.9765
_exptl_absorpt_correction_type multi-scan
_exptl_absorpt_process_details sadabs
_exptl_crystal_colour yellow
_exptl_crystal_density_diffrn 1.215
_exptl_crystal_density_method 'not measured'
_exptl_crystal_description block
_exptl_crystal_F_000 1648
_exptl_crystal_size_max 0.30
_exptl_crystal_size_mid 0.20
_exptl_crystal_size_min 0.20
_refine_diff_density_max 0.358
_refine_diff_density_min -0.218
_refine_diff_density_rms 0.055
_refine_ls_extinction_method none
_refine_ls_goodness_of_fit_ref 1.049
_refine_ls_hydrogen_treatment constr
_refine_ls_matrix_type full
_refine_ls_number_parameters 265
_refine_ls_number_reflns 3746
_refine_ls_number_restraints 0
_refine_ls_restrained_S_all 1.049
_refine_ls_R_factor_all 0.0907
_refine_ls_R_factor_gt 0.0535
_refine_ls_shift/su_max 0.001
_refine_ls_shift/su_mean 0.000
_refine_ls_structure_factor_coef Fsqd
_refine_ls_weighting_details 'calc w=1/[\s^2^(Fo^2^)+(0.1012P)^2^+1.2280P] where P=(Fo^2^+2Fc^2^)/3'
_refine_ls_weighting_scheme calc
_refine_ls_wR_factor_gt 0.1518
_refine_ls_wR_factor_ref 0.1877
_reflns_number_gt 2347
_reflns_number_total 3746
_reflns_threshold_expression >2sigma(I)
_cod_data_source_file jp412279m_si_004.cif
_cod_data_source_block 1
_cod_depositor_comments
;
The following automatic conversions were performed:

'_symmetry_cell_setting' value 'Monoclinic' changed to 'monoclinic'
according to
/usr/data/users/saulius/crontab/automatic-downloads/rss-feeds/ACS/lib/dictionaries/cif_core.dic
dictionary named 'cif_core.dic' version 2.4.2 from 2011-04-26.

Automatic conversion script
Id: cif_fix_values 2281 2013-09-26 08:29:07Z andrius 

 Adding full bibliography for 1514330--1514333.cif.
;
_cod_original_sg_symbol_H-M 'C 2/c '
_cod_database_code 1514331

loop_
_symmetry_equiv_pos_as_xyz
'x, y, z'
'-x, y, -z+1/2'
'x+1/2, y+1/2, z'
'-x+1/2, y+1/2, -z+1/2'
'-x, -y, -z'
'x, -y, z-1/2'
'-x+1/2, -y+1/2, -z'
'x+1/2, -y+1/2, z-1/2'

loop_
_atom_site_label
_atom_site_type_symbol
_atom_site_fract_x
_atom_site_fract_y
_atom_site_fract_z
_atom_site_U_iso_or_equiv
_atom_site_adp_type
_atom_site_occupancy
_atom_site_symmetry_multiplicity
_atom_site_calc_flag
_atom_site_refinement_flags
N1 N 0.22029(6) 1.2630(2) 1.10632(9) 0.0507(5) Uani 1 1 d .
C3 C 0.20542(7) 1.1416(3) 1.04909(11) 0.0497(6) Uani 1 1 d .
O2 O 0.05865(7) 0.9047(2) 0.44949(10) 0.0833(6) Uani 1 1 d .
C4 C 0.18678(8) 1.1956(3) 0.97769(12) 0.0573(6) Uani 1 1 d .
H4 H 0.1839 1.3103 0.9671 0.069 Uiso 1 1 calc R
C13 C 0.10267(8) 0.6441(3) 0.61004(12) 0.0568(6) Uani 1 1 d .
N2 N 0.21641(7) 1.4311(3) 1.09259(11) 0.0624(6) Uani 1 1 d .
C6 C 0.17668(8) 0.9065(3) 0.93570(12) 0.0532(6) Uani 1 1 d .
C11 C 0.13269(8) 0.6937(3) 0.74445(12) 0.0543(6) Uani 1 1 d .
C19 C 0.08550(9) 0.7055(3) 0.54005(13) 0.0624(7) Uani 1 1 d .
C5 C 0.17256(8) 1.0792(3) 0.92244(12) 0.0598(7) Uani 1 1 d .
H5 H 0.1598 1.1167 0.8746 0.072 Uiso 1 1 calc R
C16 C 0.12889(9) 0.5110(3) 0.76305(13) 0.0578(6) Uani 1 1 d .
H16A H 0.1191 0.5014 0.8125 0.069 Uiso 1 1 calc R
H16B H 0.1580 0.4600 0.7671 0.069 Uiso 1 1 calc R
C12 C 0.11974(8) 0.7522(3) 0.67307(12) 0.0608(7) Uani 1 1 d .
H12 H 0.1219 0.8673 0.6641 0.073 Uiso 1 1 calc R
C15 C 0.09742(8) 0.4122(3) 0.70531(12) 0.0548(6) Uani 1 1 d .
C14 C 0.10605(9) 0.4587(3) 0.62480(12) 0.0598(7) Uani 1 1 d .
H14A H 0.1354 0.4205 0.6180 0.072 Uiso 1 1 calc R
H14B H 0.0848 0.4005 0.5877 0.072 Uiso 1 1 calc R
N3 N 0.24886(8) 1.3847(3) 1.21289(11) 0.0726(7) Uani 1 1 d .
C21 C 0.07911(10) 0.8853(4) 0.51998(14) 0.0701(8) Uani 1 1 d .
C9 C 0.16193(8) 0.7811(3) 0.87735(13) 0.0587(7) Uani 1 1 d .
H9 H 0.1610 0.6695 0.8932 0.070 Uiso 1 1 calc R
O1 O 0.09061(9) 1.0028(3) 0.56036(11) 0.1071(8) Uani 1 1 d .
C1 C 0.23963(9) 1.2411(3) 1.17811(13) 0.0686(8) Uani 1 1 d .
H1 H 0.2458 1.1361 1.2007 0.082 Uiso 1 1 calc R
C7 C 0.19529(9) 0.8559(3) 1.00843(13) 0.0653(7) Uani 1 1 d .
H7 H 0.1982 0.7414 1.0194 0.078 Uiso 1 1 calc R
C20 C 0.07232(11) 0.5890(4) 0.47905(14) 0.0805(9) Uani 1 1 d .
C2 C 0.23398(9) 1.4960(3) 1.15743(13) 0.0651(7) Uani 1 1 d .
H2 H 0.2361 1.6119 1.1651 0.078 Uiso 1 1 calc R
C10 C 0.14957(8) 0.8120(3) 0.80336(12) 0.0604(7) Uani 1 1 d .
H10 H 0.1522 0.9232 0.7879 0.073 Uiso 1 1 calc R
C8 C 0.20959(9) 0.9717(3) 1.06455(13) 0.0653(7) Uani 1 1 d .
H8 H 0.2220 0.9352 1.1128 0.078 Uiso 1 1 calc R
C22 C 0.04836(13) 1.0781(4) 0.42485(18) 0.0989(11) Uani 1 1 d .
H22A H 0.0314 1.1328 0.4601 0.119 Uiso 1 1 calc R
H22B H 0.0755 1.1411 0.4243 0.119 Uiso 1 1 calc R
C18 C 0.10515(11) 0.2248(3) 0.71851(15) 0.0842(9) Uani 1 1 d .
H18A H 0.1350 0.1973 0.7121 0.126 Uiso 1 1 calc R
H18B H 0.0850 0.1621 0.6824 0.126 Uiso 1 1 calc R
H18C H 0.1004 0.1963 0.7693 0.126 Uiso 1 1 calc R
N4 N 0.06312(13) 0.4958(4) 0.43058(14) 0.1239(12) Uani 1 1 d .
C17 C 0.05013(9) 0.4558(4) 0.71419(17) 0.0851(9) Uani 1 1 d .
H17A H 0.0302 0.3930 0.6778 0.128 Uiso 1 1 calc R
H17B H 0.0453 0.5744 0.7056 0.128 Uiso 1 1 calc R
H17C H 0.0449 0.4276 0.7648 0.128 Uiso 1 1 calc R
C23 C 0.02327(17) 1.0756(6) 0.3496(2) 0.1461(18) Uani 1 1 d .
H23A H 0.0402 1.0208 0.3151 0.219 Uiso 1 1 calc R
H23B H 0.0168 1.1892 0.3328 0.219 Uiso 1 1 calc R
H23C H -0.0039 1.0152 0.3507 0.219 Uiso 1 1 calc R

loop_
_atom_site_aniso_label
_atom_site_aniso_U_11
_atom_site_aniso_U_22
_atom_site_aniso_U_33
_atom_site_aniso_U_23
_atom_site_aniso_U_13
_atom_site_aniso_U_12
N1 0.0658(12) 0.0468(12) 0.0365(10) 0.0016(8) -0.0031(8) -0.0019(9)
C3 0.0616(15) 0.0467(14) 0.0378(11) -0.0017(10) -0.0025(10) 0.0014(11)
O2 0.1196(16) 0.0635(13) 0.0579(11) 0.0119(9) -0.0171(10) -0.0014(11)
C4 0.0820(17) 0.0429(14) 0.0426(12) 0.0024(10) -0.0052(11) 0.0040(12)
C13 0.0724(17) 0.0546(15) 0.0416(12) -0.0041(11) 0.0025(11) 0.0003(12)
N2 0.0874(16) 0.0462(12) 0.0491(11) -0.0014(9) -0.0048(10) 0.0020(11)
C6 0.0671(16) 0.0461(14) 0.0432(12) -0.0015(10) -0.0028(11) -0.0011(11)
C11 0.0691(16) 0.0469(14) 0.0450(13) -0.0041(10) 0.0019(11) 0.0004(12)
C19 0.0890(19) 0.0536(15) 0.0422(13) 0.0002(11) 0.0011(12) -0.0019(13)
C5 0.0838(18) 0.0522(15) 0.0376(12) 0.0015(11) -0.0105(11) 0.0035(13)
C16 0.0759(17) 0.0510(15) 0.0435(12) -0.0001(10) -0.0014(11) 0.0004(12)
C12 0.0906(19) 0.0443(14) 0.0446(13) -0.0008(10) 0.0003(12) -0.0008(13)
C15 0.0695(16) 0.0486(14) 0.0440(12) -0.0017(10) 0.0002(11) -0.0032(12)
C14 0.0789(18) 0.0527(16) 0.0460(13) -0.0051(11) 0.0031(12) 0.0003(13)
N3 0.1028(17) 0.0623(15) 0.0466(12) -0.0044(10) -0.0100(11) -0.0079(13)
C21 0.100(2) 0.0592(18) 0.0483(14) -0.0001(13) 0.0019(14) 0.0012(15)
C9 0.0783(17) 0.0455(14) 0.0487(13) -0.0030(11) -0.0032(11) -0.0015(12)
O1 0.196(3) 0.0554(13) 0.0587(12) -0.0015(10) -0.0184(13) 0.0033(14)
C1 0.102(2) 0.0575(16) 0.0407(13) 0.0028(12) -0.0087(12) -0.0049(14)
C7 0.099(2) 0.0448(14) 0.0474(13) 0.0047(11) -0.0071(13) 0.0008(13)
C20 0.134(3) 0.0578(18) 0.0438(14) 0.0004(13) -0.0057(15) -0.0026(17)
C2 0.0881(19) 0.0527(16) 0.0506(14) -0.0069(12) -0.0027(13) -0.0055(13)
C10 0.0832(18) 0.0473(14) 0.0475(14) -0.0025(11) -0.0015(12) -0.0026(13)
C8 0.099(2) 0.0529(16) 0.0384(12) 0.0054(11) -0.0106(12) 0.0003(14)
C22 0.143(3) 0.064(2) 0.081(2) 0.0255(16) -0.014(2) -0.001(2)
C18 0.131(3) 0.0536(17) 0.0610(16) 0.0028(13) -0.0087(16) -0.0126(17)
N4 0.234(4) 0.0737(19) 0.0530(15) -0.0062(14) -0.0175(18) -0.009(2)
C17 0.071(2) 0.105(3) 0.0791(19) -0.0015(17) 0.0113(15) -0.0105(17)
C23 0.196(5) 0.110(3) 0.112(3) 0.025(3) -0.043(3) 0.032(3)

loop_
_atom_type_symbol
_atom_type_description
_atom_type_scat_dispersion_real
_atom_type_scat_dispersion_imag
_atom_type_scat_source
C C 0.0033 0.0016 'International Tables Vol C Tables 4.2.6.8 and 6.1.1.4'
H H 0.0000 0.0000 'International Tables Vol C Tables 4.2.6.8 and 6.1.1.4'
N N 0.0061 0.0033 'International Tables Vol C Tables 4.2.6.8 and 6.1.1.4'
O O 0.0106 0.0060 'International Tables Vol C Tables 4.2.6.8 and 6.1.1.4'

loop_
_geom_angle_atom_site_label_1
_geom_angle_atom_site_label_2
_geom_angle_atom_site_label_3
_geom_angle
C1 N1 N2 108.29(19)
C1 N1 C3 130.0(2)
N2 N1 C3 121.67(17)
C8 C3 C4 120.0(2)
C8 C3 N1 120.55(19)
C4 C3 N1 119.4(2)
C21 O2 C22 116.3(2)
C5 C4 C3 119.5(2)
C5 C4 H4 120.2
C3 C4 H4 120.2
C19 C13 C12 122.7(2)
C19 C13 C14 121.2(2)
C12 C13 C14 116.1(2)
C2 N2 N1 102.43(19)
C7 C6 C5 117.1(2)
C7 C6 C9 120.3(2)
C5 C6 C9 122.7(2)
C12 C11 C10 118.7(2)
C12 C11 C16 121.2(2)
C10 C11 C16 120.1(2)
C13 C19 C20 119.0(2)
C13 C19 C21 125.7(2)
C20 C19 C21 115.3(2)
C4 C5 C6 122.1(2)
C4 C5 H5 119.0
C6 C5 H5 119.0
C11 C16 C15 114.45(19)
C11 C16 H16A 108.6
C15 C16 H16A 108.6
C11 C16 H16B 108.6
C15 C16 H16B 108.6
H16A C16 H16B 107.6
C11 C12 C13 123.0(2)
C11 C12 H12 118.5
C13 C12 H12 118.5
C18 C15 C16 109.4(2)
C18 C15 C17 109.7(2)
C16 C15 C17 109.4(2)
C18 C15 C14 109.6(2)
C16 C15 C14 109.0(2)
C17 C15 C14 109.7(2)
C13 C14 C15 112.51(19)
C13 C14 H14A 109.1
C15 C14 H14A 109.1
C13 C14 H14B 109.1
C15 C14 H14B 109.1
H14A C14 H14B 107.8
C1 N3 C2 101.5(2)
O1 C21 O2 122.2(3)
O1 C21 C19 126.2(2)
O2 C21 C19 111.6(2)
C10 C9 C6 125.9(2)
C10 C9 H9 117.0
C6 C9 H9 117.0
N3 C1 N1 111.9(2)
N3 C1 H1 124.1
N1 C1 H1 124.1
C8 C7 C6 121.4(2)
C8 C7 H7 119.3
C6 C7 H7 119.3
N4 C20 C19 178.0(4)
N2 C2 N3 115.9(2)
N2 C2 H2 122.0
N3 C2 H2 122.0
C9 C10 C11 127.8(2)
C9 C10 H10 116.1
C11 C10 H10 116.1
C3 C8 C7 119.8(2)
C3 C8 H8 120.1
C7 C8 H8 120.1
C23 C22 O2 109.1(3)
C23 C22 H22A 109.9
O2 C22 H22A 109.9
C23 C22 H22B 109.9
O2 C22 H22B 109.9
H22A C22 H22B 108.3
C15 C18 H18A 109.5
C15 C18 H18B 109.5
H18A C18 H18B 109.5
C15 C18 H18C 109.5
H18A C18 H18C 109.5
H18B C18 H18C 109.5
C15 C17 H17A 109.5
C15 C17 H17B 109.5
H17A C17 H17B 109.5
C15 C17 H17C 109.5
H17A C17 H17C 109.5
H17B C17 H17C 109.5
C22 C23 H23A 109.5
C22 C23 H23B 109.5
H23A C23 H23B 109.5
C22 C23 H23C 109.5
H23A C23 H23C 109.5
H23B C23 H23C 109.5

loop_
_geom_bond_atom_site_label_1
_geom_bond_atom_site_label_2
_geom_bond_distance
N1 C1 1.334(3)
N1 N2 1.357(3)
N1 C3 1.423(3)
C3 C8 1.376(3)
C3 C4 1.378(3)
O2 C21 1.322(3)
O2 C22 1.462(4)
C4 C5 1.370(3)
C4 H4 0.9300
C13 C19 1.365(3)
C13 C12 1.444(3)
C13 C14 1.493(4)
N2 C2 1.301(3)
C6 C7 1.390(3)
C6 C5 1.391(3)
C6 C9 1.458(3)
C11 C12 1.351(3)
C11 C10 1.442(3)
C11 C16 1.494(3)
C19 C20 1.434(3)
C19 C21 1.475(4)
C5 H5 0.9300
C16 C15 1.516(3)
C16 H16A 0.9700
C16 H16B 0.9700
C12 H12 0.9300
C15 C18 1.516(4)
C15 C17 1.517(4)
C15 C14 1.534(3)
C14 H14A 0.9700
C14 H14B 0.9700
N3 C1 1.306(3)
N3 C2 1.349(3)
C21 O1 1.196(3)
C9 C10 1.333(3)
C9 H9 0.9300
C1 H1 0.9300
C7 C8 1.377(3)
C7 H7 0.9300
C20 N4 1.137(3)
C2 H2 0.9300
C10 H10 0.9300
C8 H8 0.9300
C22 C23 1.438(5)
C22 H22A 0.9700
C22 H22B 0.9700
C18 H18A 0.9600
C18 H18B 0.9600
C18 H18C 0.9600
C17 H17A 0.9600
C17 H17B 0.9600
C17 H17C 0.9600
C23 H23A 0.9600
C23 H23B 0.9600
C23 H23C 0.9600

loop_
_geom_torsion_atom_site_label_1
_geom_torsion_atom_site_label_2
_geom_torsion_atom_site_label_3
_geom_torsion_atom_site_label_4
_geom_torsion
C1 N1 C3 C8 0.9(4)
N2 N1 C3 C8 -179.8(2)
C1 N1 C3 C4 -179.0(2)
N2 N1 C3 C4 0.3(3)
C8 C3 C4 C5 -0.1(4)
N1 C3 C4 C5 179.8(2)
C1 N1 N2 C2 0.2(3)
C3 N1 N2 C2 -179.2(2)
C12 C13 C19 C20 175.4(2)
C14 C13 C19 C20 -2.7(4)
C12 C13 C19 C21 -4.3(4)
C14 C13 C19 C21 177.6(3)
C3 C4 C5 C6 -0.6(4)
C7 C6 C5 C4 1.1(4)
C9 C6 C5 C4 -179.6(2)
C12 C11 C16 C15 -18.3(3)
C10 C11 C16 C15 160.4(2)
C10 C11 C12 C13 179.6(2)
C16 C11 C12 C13 -1.7(4)
C19 C13 C12 C11 173.2(2)
C14 C13 C12 C11 -8.6(4)
C11 C16 C15 C18 165.3(2)
C11 C16 C15 C17 -74.5(3)
C11 C16 C15 C14 45.5(3)
C19 C13 C14 C15 -143.8(2)
C12 C13 C14 C15 37.9(3)
C18 C15 C14 C13 -175.3(2)
C16 C15 C14 C13 -55.6(3)
C17 C15 C14 C13 64.2(3)
C22 O2 C21 O1 -3.6(4)
C22 O2 C21 C19 176.7(3)
C13 C19 C21 O1 5.2(5)
C20 C19 C21 O1 -174.5(3)
C13 C19 C21 O2 -175.1(2)
C20 C19 C21 O2 5.2(4)
C7 C6 C9 C10 -169.7(2)
C5 C6 C9 C10 11.0(4)
C2 N3 C1 N1 -0.2(3)
N2 N1 C1 N3 0.0(3)
C3 N1 C1 N3 179.4(2)
C5 C6 C7 C8 -0.9(4)
C9 C6 C7 C8 179.8(2)
C13 C19 C20 N4 -74(9)
C21 C19 C20 N4 106(9)
N1 N2 C2 N3 -0.4(3)
C1 N3 C2 N2 0.4(3)
C6 C9 C10 C11 -176.6(2)
C12 C11 C10 C9 176.5(2)
C16 C11 C10 C9 -2.3(4)
C4 C3 C8 C7 0.3(4)
N1 C3 C8 C7 -179.6(2)
C6 C7 C8 C3 0.2(4)
C21 O2 C22 C23 -175.5(3)
